data_7715206
loop_
_publ_author_name
'Mi&#x10d;ov&#xe1;, Romana'
'Rajn&#xe1;k, Cyril'
'Titi&#x161;, J&#xe1;n'
'Monco&#x13e;, J&#xe1;n'
'Nov&#xe1;&#x10d;ikov&#xe1;, Jana'
'Bie&#x144;ko, Alina'
'Bo&#x10d;a, Roman'

_publ_section_title
;
 A heptanuclear {Dy<sub>2</sub>Cu<sub>5</sub>} complex as a
 single-molecule magnet.
;
_journal_issue 11
_journal_name_full 'Dalton transactions (Cambridge, England : 2003)'
_journal_page_first 5147
_journal_page_last 5151
_journal_paper_doi 10.1039/d3dt03811d
_journal_volume 53
_journal_year 2024
_chemical_formula_moiety 'C38 H46 Br4 Cl2 Cu5 Dy2 N4 O20'
_chemical_formula_sum 'C38 H46 Br4 Cl2 Cu5 Dy2 N4 O20'
_chemical_formula_weight 1912.03
_space_group_crystal_system triclinic
_space_group_IT_number 2
_space_group_name_Hall '-P 1'
_space_group_name_H-M_alt 'P -1'
_atom_sites_solution_hydrogens mixed
_atom_sites_solution_primary dual
_audit_creation_date 2022-03-21
_audit_creation_method
;
Olex2 1.5
(compiled 2021.12.09 svn.r5202d8cf for OlexSys, GUI svn.r6439)
;
_audit_update_record
;
2022-08-02 deposited with the CCDC.	2024-02-20 downloaded from the CCDC.
;
_cell_angle_alpha 66.153(2)
_cell_angle_beta 69.597(2)
_cell_angle_gamma 74.811(2)
_cell_formula_units_Z 1
_cell_length_a 10.7667(2)
_cell_length_b 12.5061(3)
_cell_length_c 15.2672(3)
_cell_measurement_reflns_used 41206
_cell_measurement_temperature 150
_cell_measurement_theta_max 72.16
_cell_measurement_theta_min 3.29
_cell_volume 1744.60(7)
_computing_cell_refinement
;
X-Area Recipe 1.33.0.0 (STOE, 2015)
;
_computing_data_collection
;
X-Area Pilatus3_SV 1.31.150.0 (STOE, 2018)
;
_computing_data_reduction
;
X-Area Integrate 1.73.1.0 (STOE, 2018)
X-Area LANA 1.73.2.0 (STOE, 2018)
;
_computing_molecular_graphics 'Olex2 1.5 (Dolomanov et al., 2009)'
_computing_publication_material 'Olex2 1.5 (Dolomanov et al., 2009)'
_computing_structure_refinement 'SHELXL 2018/3 (Sheldrick, 2015)'
_computing_structure_solution 'SHELXT  (Sheldrick, 2015)'
_diffrn_ambient_temperature 150
_diffrn_detector 'Pilatus3R 300K'
_diffrn_detector_area_resol_mean 5.81
_diffrn_detector_type 'DECTRIS PILATUS3R 300K'
_diffrn_measured_fraction_theta_full 0.991
_diffrn_measured_fraction_theta_max 0.964
_diffrn_measurement_device 'Eulerian 4-circle diffractometer'
_diffrn_measurement_device_type 'Stoe Stadivari with Xenocs Genix3D Cu HF'
_diffrn_measurement_method '\w scans'
_diffrn_radiation_collimation '0.6 mm diameter'
_diffrn_radiation_monochromator 'Graded multilayer mirror'
_diffrn_radiation_polarisn_norm 270
_diffrn_radiation_type 'Cu K\a'
_diffrn_radiation_wavelength 1.54186
_diffrn_reflns_av_R_equivalents 0.0434
_diffrn_reflns_av_unetI/netI 0.0357
_diffrn_reflns_Laue_measured_fraction_full 0.991
_diffrn_reflns_Laue_measured_fraction_max 0.964
_diffrn_reflns_limit_h_max 12
_diffrn_reflns_limit_h_min -13
_diffrn_reflns_limit_k_max 15
_diffrn_reflns_limit_k_min -12
_diffrn_reflns_limit_l_max 16
_diffrn_reflns_limit_l_min -18
_diffrn_reflns_number 39105
_diffrn_reflns_point_group_measured_fraction_full 0.991
_diffrn_reflns_point_group_measured_fraction_max 0.964
_diffrn_reflns_theta_full 67.686
_diffrn_reflns_theta_max 72.350
_diffrn_reflns_theta_min 3.292
_diffrn_source 'Genix3D Cu HF'
_diffrn_source_current 0.600
_diffrn_source_power 0.030
_diffrn_source_voltage 50
_exptl_absorpt_coefficient_mu 16.775
_exptl_absorpt_correction_T_max 0.1636
_exptl_absorpt_correction_T_min 0.0272
_exptl_absorpt_correction_type multi-scan
_exptl_absorpt_process_details
;
STOE LANA, J. Koziskova, F. Hahn, J. Richter, J. Kozisek, 
Acta Chimica Slovaca, vol. 9, no. 2, 2016, pp. 136 - 140.
;
_exptl_crystal_colour green
_exptl_crystal_density_diffrn 1.820
_exptl_crystal_description fragment
_exptl_crystal_F_000 913
_exptl_crystal_size_max 0.18
_exptl_crystal_size_mid 0.15
_exptl_crystal_size_min 0.12
_refine_diff_density_max 1.415
_refine_diff_density_min -1.526
_refine_diff_density_rms 0.169
_refine_ls_extinction_method none
_refine_ls_goodness_of_fit_ref 1.111
_refine_ls_hydrogen_treatment constr
_refine_ls_matrix_type full
_refine_ls_number_parameters 345
_refine_ls_number_reflns 6663
_refine_ls_number_restraints 0
_refine_ls_restrained_S_all 1.111
_refine_ls_R_factor_all 0.0594
_refine_ls_R_factor_gt 0.0496
_refine_ls_shift/su_max 0.001
_refine_ls_shift/su_mean 0.000
_refine_ls_structure_factor_coef Fsqd
_refine_ls_weighting_details 'w=1/[\s^2^(Fo^2^)+(0.0783P)^2^+6.5492P] where P=(Fo^2^+2Fc^2^)/3'
_refine_ls_weighting_scheme calc
_refine_ls_wR_factor_gt 0.1371
_refine_ls_wR_factor_ref 0.1430
_reflns_Friedel_coverage 0.000
_reflns_number_gt 5587
_reflns_number_total 6663
_reflns_threshold_expression 'I > 2\s(I)'
_cod_data_source_file d3dt03811d2.cif
_cod_data_source_block 1
_cod_depositor_comments 'Adding full bibliography for 7715206.cif.'
_cod_database_code 7715206
_shelx_shelxl_version_number 2018/3
_shelx_space_group_comment
;
The symmetry employed for this shelxl refinement is uniquely defined
by the following loop, which should always be used as a source of
symmetry information in preference to the above space-group names.
They are only intended as comments.
;
_shelx_estimated_absorpt_t_max 0.238
_shelx_estimated_absorpt_t_min 0.152
_olex2_refinement_description
;
1. Fixed Uiso
 At 1.2 times of:
  All C(H) groups, All C(H,H) groups
 At 1.5 times of:
  All C(H,H,H) groups, All O(H,H) groups
2.a Rotating group:
 O8(H8A,H8B), O9(H9A,H9B), O10(H10A,H10B)
2.b Ternary CH refined with riding coordinates:
 C9(H9)
2.c Secondary CH2 refined with riding coordinates:
 C8(H8C,H8D), C10(H10C,H10D)
2.d Aromatic/amide H refined with riding coordinates:
 C3(H3), C5(H5), C7(H7), C11(H11), C13(H13), C15(H15)
2.e Idealised Me refined as rotating group:
 C18(H18A,H18B,H18C), C19(H19A,H19B,H19C)
;
_smtbx_masks_special_details
;
A solvent mask was calculated and 181 electrons were 
found in a volume of 564\%A^3^ in 1 void per unit cell. 
This is consistent with the presence of 
18[H2O] per Asymmetric Unit 
which account for 180 electrons 
per unit cell.
;
_smtbx_masks_void_probe_radius 1.2
_smtbx_masks_void_truncation_radius 1.2
_olex2_submission_special_instructions 'No special instructions were received'

loop_
_space_group_symop_operation_xyz
'x, y, z'
'-x, -y, -z'

loop_
_atom_site_label
_atom_site_type_symbol
_atom_site_fract_x
_atom_site_fract_y
_atom_site_fract_z
_atom_site_U_iso_or_equiv
_atom_site_adp_type
_atom_site_occupancy
_atom_site_site_symmetry_order
_atom_site_calc_flag
_atom_site_refinement_flags_posn
_atom_site_refinement_flags_adp
_atom_site_refinement_flags_occupancy
_atom_site_disorder_assembly
_atom_site_disorder_group
Dy1 Dy 0.39534(4) 0.30381(4) 0.74322(3) 0.02507(13) Uani 1 1 d . . . . .
Br1 Br 0.11777(10) -0.25437(8) 0.87137(9) 0.0549(3) Uani 1 1 d . . . . .
Br2 Br 0.50642(8) 0.68079(8) -0.20437(5) 0.0347(2) Uani 1 1 d . . . . .
Cu1 Cu 0.500000 0.500000 0.500000 0.0255(3) Uani 1 2 d S . P . .
Cu2 Cu 0.28240(10) 0.34164(9) 0.54835(7) 0.0250(2) Uani 1 1 d . . . . .
Cu3 Cu 0.30858(10) 0.57853(10) 0.33462(7) 0.0272(2) Uani 1 1 d . . . . .
O1 O 0.3396(5) 0.0899(5) 0.8456(4) 0.0327(12) Uani 1 1 d . . . . .
O2 O 0.3284(5) 0.2127(4) 0.6636(3) 0.0267(10) Uani 1 1 d . . . . .
O3 O 0.1987(5) 0.4729(4) 0.4528(3) 0.0256(10) Uani 1 1 d . . . . .
O4 O 0.4366(5) 0.6582(5) 0.2118(3) 0.0320(12) Uani 1 1 d . . . . .
O5 O 0.6457(5) 0.7387(5) 0.0721(4) 0.0330(12) Uani 1 1 d . . . . .
O6 O 0.3339(5) 0.4417(4) 0.5965(3) 0.0238(10) Uani 1 1 d . . . . .
O7 O 0.4160(5) 0.6148(4) 0.3979(3) 0.0265(10) Uani 1 1 d . . . . .
O8 O 0.1586(4) 0.3182(5) 0.8068(4) 0.0278(11) Uani 1 1 d . . . . .
H8A H 0.098208 0.381258 0.821682 0.042 Uiso 1 1 d R U . . .
H8B H 0.105326 0.261548 0.822513 0.042 Uiso 1 1 d R U . . .
O9 O 0.5795(6) 0.1508(6) 0.7319(6) 0.062(2) Uani 1 1 d . . . . .
H9A H 0.662564 0.143951 0.741088 0.093 Uiso 1 1 d R U . . .
H9B H 0.584627 0.084399 0.716908 0.093 Uiso 1 1 d R U . . .
O10 O 0.3150(5) 0.4870(5) 0.7737(4) 0.0334(12) Uani 1 1 d . . . . .
H10A H 0.323558 0.547712 0.716256 0.050 Uiso 1 1 d R U . . .
H10B H 0.227013 0.493501 0.802336 0.050 Uiso 1 1 d R U . . .
N1 N 0.2153(6) 0.2413(6) 0.5132(4) 0.0293(13) Uani 1 1 d . . . . .
N2 N 0.2052(6) 0.5590(5) 0.2635(4) 0.0264(13) Uani 1 1 d . . . . .
C1 C 0.2811(6) 0.1087(6) 0.7044(5) 0.0254(14) Uani 1 1 d . . . . .
C2 C 0.2876(8) 0.0386(7) 0.8034(6) 0.0316(16) Uani 1 1 d . . . . .
C3 C 0.2420(8) -0.0705(7) 0.8523(6) 0.0366(18) Uani 1 1 d . . . . .
H3 H 0.249066 -0.117218 0.917667 0.044 Uiso 1 1 calc R U . . .
C4 C 0.1867(8) -0.1092(7) 0.8041(6) 0.0393(19) Uani 1 1 d . . . . .
C5 C 0.1746(8) -0.0440(7) 0.7098(6) 0.0362(18) Uani 1 1 d . . . . .
H5 H 0.135621 -0.073321 0.678425 0.043 Uiso 1 1 calc R U . . .
C6 C 0.2203(7) 0.0666(6) 0.6600(6) 0.0276(15) Uani 1 1 d . . . . .
C7 C 0.1979(8) 0.1326(7) 0.5633(5) 0.0329(17) Uani 1 1 d . . . . .
H7 H 0.168150 0.093050 0.534311 0.040 Uiso 1 1 calc R U . . .
C8 C 0.1749(7) 0.3068(7) 0.4213(5) 0.0305(16) Uani 1 1 d . . . . .
H8C H 0.111032 0.266691 0.416238 0.037 Uiso 1 1 calc R U . . .
H8D H 0.253723 0.314300 0.362319 0.037 Uiso 1 1 calc R U . . .
C9 C 0.1093(7) 0.4269(7) 0.4289(5) 0.0309(16) Uani 1 1 d . . . . .
H9 H 0.023929 0.417647 0.483708 0.037 Uiso 1 1 calc R U . . .
C10 C 0.0790(7) 0.5169(7) 0.3325(5) 0.0315(17) Uani 1 1 d . . . . .
H10C H 0.041563 0.479594 0.302896 0.038 Uiso 1 1 calc R U . . .
H10D H 0.012711 0.583841 0.346387 0.038 Uiso 1 1 calc R U . . .
C11 C 0.2328(7) 0.5785(7) 0.1708(5) 0.0286(15) Uani 1 1 d . . . . .
H11 H 0.169996 0.564336 0.147238 0.034 Uiso 1 1 calc R U . . .
C12 C 0.3553(7) 0.6214(7) 0.0987(5) 0.0285(15) Uani 1 1 d . . . . .
C13 C 0.3746(7) 0.6289(7) 0.0004(5) 0.0309(16) Uani 1 1 d . . . . .
H13 H 0.310419 0.605556 -0.015555 0.037 Uiso 1 1 calc R U . . .
C14 C 0.4860(7) 0.6699(6) -0.0719(5) 0.0259(14) Uani 1 1 d . . . . .
C15 C 0.5797(7) 0.7059(7) -0.0523(5) 0.0284(15) Uani 1 1 d . . . . .
H15 H 0.656111 0.734848 -0.103906 0.034 Uiso 1 1 calc R U . . .
C16 C 0.5615(7) 0.6996(7) 0.0434(5) 0.0275(15) Uani 1 1 d . . . . .
C17 C 0.4478(7) 0.6592(6) 0.1207(5) 0.0256(14) Uani 1 1 d . . . . .
C18 C 0.4006(12) 0.0057(9) 0.9234(9) 0.063(3) Uani 1 1 d . . . . .
H18A H 0.448873 0.046821 0.941214 0.094 Uiso 1 1 calc R U . . .
H18B H 0.463359 -0.055362 0.899091 0.094 Uiso 1 1 calc R U . . .
H18C H 0.330754 -0.031139 0.982196 0.094 Uiso 1 1 calc R U . . .
C19 C 0.7656(8) 0.7772(9) -0.0065(5) 0.041(2) Uani 1 1 d . . . . .
H19A H 0.814392 0.713163 -0.032261 0.061 Uiso 1 1 calc R U . . .
H19B H 0.822954 0.797824 0.020246 0.061 Uiso 1 1 calc R U . . .
H19C H 0.740262 0.846383 -0.060583 0.061 Uiso 1 1 calc R U . . .
Cl1 Cl 0.47824(18) 0.66688(17) 0.58438(13) 0.0342(4) Uani 1 1 d . . . . .

loop_
_atom_site_aniso_label
_atom_site_aniso_U_11
_atom_site_aniso_U_22
_atom_site_aniso_U_33
_atom_site_aniso_U_23
_atom_site_aniso_U_13
_atom_site_aniso_U_12
Dy1 0.0242(2) 0.0326(3) 0.0229(2) -0.00959(18) -0.00524(15) -0.01295(17)
Br1 0.0495(6) 0.0349(5) 0.0783(7) -0.0003(5) -0.0255(5) -0.0234(4)
Br2 0.0370(4) 0.0468(5) 0.0245(4) -0.0169(4) -0.0031(3) -0.0126(4)
Cu1 0.0236(7) 0.0358(8) 0.0202(7) -0.0082(6) -0.0038(5) -0.0148(6)
Cu2 0.0262(5) 0.0323(6) 0.0227(5) -0.0106(4) -0.0053(4) -0.0140(4)
Cu3 0.0243(5) 0.0403(6) 0.0216(5) -0.0100(5) -0.0041(4) -0.0164(4)
O1 0.041(3) 0.033(3) 0.034(3) -0.009(2) -0.018(2) -0.014(2)
O2 0.028(2) 0.030(3) 0.026(2) -0.011(2) -0.0036(19) -0.014(2)
O3 0.027(2) 0.035(3) 0.021(2) -0.010(2) -0.0065(18) -0.013(2)
O4 0.030(3) 0.053(3) 0.018(2) -0.008(2) -0.0031(19) -0.025(2)
O5 0.032(3) 0.046(3) 0.025(3) -0.007(2) -0.008(2) -0.021(2)
O6 0.027(2) 0.029(3) 0.019(2) -0.008(2) -0.0029(18) -0.016(2)
O7 0.029(3) 0.034(3) 0.023(2) -0.010(2) -0.0063(19) -0.015(2)
O8 0.018(2) 0.036(3) 0.033(3) -0.015(2) -0.0018(19) -0.011(2)
O9 0.035(3) 0.037(4) 0.106(6) -0.014(4) -0.020(4) -0.007(3)
O10 0.038(3) 0.033(3) 0.034(3) -0.014(2) -0.005(2) -0.017(2)
N1 0.025(3) 0.039(4) 0.032(3) -0.017(3) -0.006(2) -0.013(3)
N2 0.021(3) 0.035(3) 0.025(3) -0.009(3) -0.004(2) -0.013(2)
C1 0.019(3) 0.027(4) 0.031(4) -0.012(3) -0.004(3) -0.005(3)
C2 0.033(4) 0.029(4) 0.035(4) -0.012(3) -0.006(3) -0.011(3)
C3 0.032(4) 0.038(5) 0.039(4) -0.007(4) -0.011(3) -0.013(3)
C4 0.034(4) 0.033(4) 0.045(5) -0.008(4) -0.004(3) -0.015(3)
C5 0.029(4) 0.039(5) 0.049(5) -0.019(4) -0.011(3) -0.010(3)
C6 0.019(3) 0.029(4) 0.041(4) -0.020(3) -0.003(3) -0.006(3)
C7 0.034(4) 0.043(5) 0.032(4) -0.018(4) -0.001(3) -0.025(3)
C8 0.027(4) 0.043(5) 0.028(4) -0.016(3) -0.005(3) -0.014(3)
C9 0.033(4) 0.046(5) 0.020(3) -0.010(3) -0.006(3) -0.020(3)
C10 0.025(4) 0.047(5) 0.034(4) -0.022(4) -0.004(3) -0.017(3)
C11 0.028(4) 0.034(4) 0.030(4) -0.014(3) -0.011(3) -0.008(3)
C12 0.030(4) 0.035(4) 0.030(4) -0.013(3) -0.010(3) -0.015(3)
C13 0.031(4) 0.040(4) 0.031(4) -0.014(3) -0.012(3) -0.013(3)
C14 0.031(4) 0.023(4) 0.025(3) -0.010(3) -0.010(3) -0.001(3)
C15 0.026(4) 0.035(4) 0.024(3) -0.007(3) -0.002(3) -0.017(3)
C16 0.029(4) 0.033(4) 0.022(3) -0.011(3) -0.004(3) -0.008(3)
C17 0.026(3) 0.032(4) 0.022(3) -0.008(3) -0.009(3) -0.006(3)
C18 0.092(8) 0.036(5) 0.074(7) -0.002(5) -0.062(7) -0.005(5)
C19 0.039(4) 0.065(6) 0.019(3) -0.006(4) 0.001(3) -0.037(4)
Cl1 0.0362(9) 0.0411(10) 0.0308(9) -0.0177(8) 0.0015(7) -0.0201(8)

loop_
_atom_type_symbol
_atom_type_description
_atom_type_scat_dispersion_real
_atom_type_scat_dispersion_imag
_atom_type_scat_source
C C 0.0181 0.0091 'International Tables Vol C Tables 4.2.6.8 and 6.1.1.4'
H H 0.0000 0.0000 'International Tables Vol C Tables 4.2.6.8 and 6.1.1.4'
Br Br -0.6763 1.2805 'International Tables Vol C Tables 4.2.6.8 and 6.1.1.4'
Cl Cl 0.3639 0.7018 'International Tables Vol C Tables 4.2.6.8 and 6.1.1.4'
Cu Cu -1.9646 0.5888 'International Tables Vol C Tables 4.2.6.8 and 6.1.1.4'
Dy Dy -9.8046 9.8477 'International Tables Vol C Tables 4.2.6.8 and 6.1.1.4'
N N 0.0311 0.0180 'International Tables Vol C Tables 4.2.6.8 and 6.1.1.4'
O O 0.0492 0.0322 'International Tables Vol C Tables 4.2.6.8 and 6.1.1.4'

loop_
_geom_angle_atom_site_label_1
_geom_angle_atom_site_label_2
_geom_angle_atom_site_label_3
_geom_angle
_geom_angle_site_symmetry_1
_geom_angle_site_symmetry_3
_geom_angle_publ_flag
Cu2 Dy1 Cu1 54.448(18) . . ?
Cu2 Dy1 Cu3 112.34(3) . 2_666 ?
Cu3 Dy1 Cu1 59.884(18) 2_666 . ?
O1 Dy1 Cu1 142.94(11) . . ?
O1 Dy1 Cu2 96.04(11) . . ?
O1 Dy1 Cu3 131.21(12) . 2_666 ?
O2 Dy1 Cu1 82.52(12) . . ?
O2 Dy1 Cu2 33.72(12) . . ?
O2 Dy1 Cu3 127.79(11) . 2_666 ?
O2 Dy1 O1 63.39(16) . . ?
O2 Dy1 O4 150.70(18) . 2_666 ?
O2 Dy1 O5 130.11(16) . 2_666 ?
O2 Dy1 O6 67.59(16) . . ?
O2 Dy1 O7 96.33(15) . 2_666 ?
O2 Dy1 O8 74.53(16) . . ?
O2 Dy1 O9 80.1(2) . . ?
O2 Dy1 O10 132.95(18) . . ?
O4 Dy1 Cu1 91.03(12) 2_666 . ?
O4 Dy1 Cu2 144.63(11) 2_666 . ?
O4 Dy1 Cu3 32.32(11) 2_666 2_666 ?
O4 Dy1 O1 111.29(17) 2_666 . ?
O4 Dy1 O5 63.82(15) 2_666 2_666 ?
O4 Dy1 O6 118.62(16) 2_666 . ?
O4 Dy1 O7 65.44(15) 2_666 2_666 ?
O4 Dy1 O8 133.48(17) 2_666 . ?
O4 Dy1 O9 72.4(2) 2_666 . ?
O4 Dy1 O10 73.19(19) 2_666 . ?
O5 Dy1 Cu1 146.70(12) 2_666 . ?
O5 Dy1 Cu2 150.41(11) 2_666 . ?
O5 Dy1 Cu3 95.88(11) 2_666 2_666 ?
O5 Dy1 O1 69.91(16) 2_666 . ?
O6 Dy1 Cu1 32.73(10) . . ?
O6 Dy1 Cu2 33.87(11) . . ?
O6 Dy1 Cu3 90.69(10) . 2_666 ?
O6 Dy1 O1 128.79(15) . . ?
O6 Dy1 O5 143.60(17) . 2_666 ?
O6 Dy1 O7 65.31(16) . 2_666 ?
O6 Dy1 O10 74.78(17) . . ?
O7 Dy1 Cu1 32.69(11) 2_666 . ?
O7 Dy1 Cu2 79.60(11) 2_666 . ?
O7 Dy1 Cu3 33.42(10) 2_666 2_666 ?
O7 Dy1 O1 132.94(17) 2_666 . ?
O7 Dy1 O5 129.23(15) 2_666 2_666 ?
O8 Dy1 Cu1 112.98(12) . . ?
O8 Dy1 Cu2 74.80(12) . . ?
O8 Dy1 Cu3 150.70(12) . 2_666 ?
O8 Dy1 O1 73.11(17) . . ?
O8 Dy1 O5 76.18(16) . 2_666 ?
O8 Dy1 O6 80.70(16) . . ?
O8 Dy1 O7 145.56(17) . 2_666 ?
O8 Dy1 O9 137.0(2) . . ?
O8 Dy1 O10 72.40(17) . . ?
O9 Dy1 Cu1 97.19(18) . . ?
O9 Dy1 Cu2 101.8(2) . . ?
O9 Dy1 Cu3 71.15(15) . 2_666 ?
O9 Dy1 O1 64.5(2) . . ?
O9 Dy1 O5 95.4(2) . 2_666 ?
O9 Dy1 O6 120.5(2) . . ?
O9 Dy1 O7 70.6(2) . 2_666 ?
O9 Dy1 O10 145.4(2) . . ?
O10 Dy1 Cu1 80.66(13) . . ?
O10 Dy1 Cu2 104.54(13) . . ?
O10 Dy1 Cu3 78.31(12) . 2_666 ?
O10 Dy1 O1 133.05(17) . . ?
O10 Dy1 O5 71.64(18) . 2_666 ?
O10 Dy1 O7 92.55(17) . 2_666 ?
Dy1 Cu1 Dy1 180.0 2_666 . ?
O6 Cu1 Dy1 138.85(14) . 2_666 ?
O6 Cu1 Dy1 41.15(14) . . ?
O6 Cu1 Dy1 138.85(14) 2_666 . ?
O6 Cu1 Dy1 41.15(14) 2_666 2_666 ?
O6 Cu1 O6 180.0 2_666 . ?
O6 Cu1 Cl1 87.93(13) 2_666 . ?
O6 Cu1 Cl1 92.07(13) 2_666 2_666 ?
O6 Cu1 Cl1 87.93(13) . 2_666 ?
O6 Cu1 Cl1 92.07(13) . . ?
O7 Cu1 Dy1 42.99(13) . 2_666 ?
O7 Cu1 Dy1 42.99(13) 2_666 . ?
O7 Cu1 Dy1 137.01(13) 2_666 2_666 ?
O7 Cu1 Dy1 137.01(13) . . ?
O7 Cu1 O6 96.01(19) . . ?
O7 Cu1 O6 83.99(19) 2_666 . ?
O7 Cu1 O6 83.99(19) . 2_666 ?
O7 Cu1 O6 96.01(19) 2_666 2_666 ?
O7 Cu1 O7 180.0(2) 2_666 . ?
O7 Cu1 Cl1 92.43(14) 2_666 2_666 ?
O7 Cu1 Cl1 92.43(14) . . ?
O7 Cu1 Cl1 87.57(14) . 2_666 ?
O7 Cu1 Cl1 87.57(14) 2_666 . ?
Cl1 Cu1 Dy1 92.98(4) 2_666 . ?
Cl1 Cu1 Dy1 92.98(4) . 2_666 ?
Cl1 Cu1 Dy1 87.02(4) . . ?
Cl1 Cu1 Dy1 87.02(4) 2_666 2_666 ?
Cl1 Cu1 Cl1 180.00(6) 2_666 . ?
O2 Cu2 Dy1 41.45(13) . . ?
O2 Cu2 O3 167.85(19) . . ?
O2 Cu2 Cl1 98.17(15) . 2_666 ?
O3 Cu2 Dy1 136.87(14) . . ?
O3 Cu2 Cl1 93.98(14) . 2_666 ?
O6 Cu2 Dy1 43.22(14) . . ?
O6 Cu2 O2 84.67(19) . . ?
O6 Cu2 O3 95.1(2) . . ?
O6 Cu2 Cl1 91.67(14) . 2_666 ?
N1 Cu2 Dy1 134.4(2) . . ?
N1 Cu2 O2 93.3(2) . . ?
N1 Cu2 O3 85.7(2) . . ?
N1 Cu2 O6 173.9(2) . . ?
N1 Cu2 Cl1 94.34(18) . 2_666 ?
Cl1 Cu2 Dy1 97.08(5) 2_666 . ?
O3 Cu3 Dy1 140.14(14) . 2_666 ?
O3 Cu3 O4 169.6(2) . . ?
O3 Cu3 O7 99.32(19) . . ?
O4 Cu3 Dy1 40.16(13) . 2_666 ?
O4 Cu3 O7 83.25(19) . . ?
O7 Cu3 Dy1 43.50(13) . 2_666 ?
N2 Cu3 Dy1 132.61(17) . 2_666 ?
N2 Cu3 O3 85.5(2) . . ?
N2 Cu3 O4 92.5(2) . . ?
N2 Cu3 O7 174.3(2) . . ?
C2 O1 Dy1 117.5(4) . . ?
C2 O1 C18 114.2(6) . . ?
C18 O1 Dy1 124.5(5) . . ?
Cu2 O2 Dy1 104.8(2) . . ?
C1 O2 Dy1 127.3(4) . . ?
C1 O2 Cu2 123.4(4) . . ?
Cu3 O3 Cu2 120.1(2) . . ?
C9 O3 Cu2 108.1(4) . . ?
C9 O3 Cu3 112.3(4) . . ?
Cu3 O4 Dy1 107.5(2) . 2_666 ?
C17 O4 Dy1 125.0(4) . 2_666 ?
C17 O4 Cu3 124.9(4) . . ?
C16 O5 Dy1 118.3(4) . 2_666 ?
C16 O5 C19 114.1(5) . . ?
C19 O5 Dy1 126.2(4) . 2_666 ?
Cu1 O6 Dy1 106.1(2) . . ?
Cu2 O6 Dy1 102.9(2) . . ?
Cu2 O6 Cu1 107.6(2) . . ?
Cu1 O7 Dy1 104.3(2) . 2_666 ?
Cu1 O7 Cu3 125.5(3) . . ?
Cu3 O7 Dy1 103.09(19) . 2_666 ?
Dy1 O8 H8A 128.1 . . ?
Dy1 O8 H8B 127.5 . . ?
H8A O8 H8B 104.5 . . ?
Dy1 O9 H9A 127.9 . . ?
Dy1 O9 H9B 127.7 . . ?
H9A O9 H9B 104.4 . . ?
Dy1 O10 H10A 110.3 . . ?
Dy1 O10 H10B 110.7 . . ?
H10A O10 H10B 103.5 . . ?
C7 N1 Cu2 127.3(5) . . ?
C7 N1 C8 121.7(6) . . ?
C8 N1 Cu2 110.8(5) . . ?
C10 N2 Cu3 110.1(4) . . ?
C11 N2 Cu3 128.7(5) . . ?
C11 N2 C10 121.2(6) . . ?
O2 C1 C2 117.0(6) . . ?
O2 C1 C6 125.6(7) . . ?
C6 C1 C2 117.4(6) . . ?
O1 C2 C1 114.2(6) . . ?
O1 C2 C3 124.2(7) . . ?
C3 C2 C1 121.6(7) . . ?
C2 C3 H3 120.7 . . ?
C4 C3 C2 118.6(8) . . ?
C4 C3 H3 120.7 . . ?
C3 C4 Br1 119.1(6) . . ?
C3 C4 C5 122.3(8) . . ?
C5 C4 Br1 118.5(6) . . ?
C4 C5 H5 120.3 . . ?
C4 C5 C6 119.4(7) . . ?
C6 C5 H5 120.3 . . ?
C1 C6 C5 120.6(7) . . ?
C1 C6 C7 123.1(7) . . ?
C5 C6 C7 116.2(6) . . ?
N1 C7 C6 124.9(6) . . ?
N1 C7 H7 117.6 . . ?
C6 C7 H7 117.6 . . ?
N1 C8 H8C 110.8 . . ?
N1 C8 H8D 110.8 . . ?
N1 C8 C9 104.8(6) . . ?
H8C C8 H8D 108.9 . . ?
C9 C8 H8C 110.8 . . ?
C9 C8 H8D 110.8 . . ?
O3 C9 C8 108.5(6) . . ?
O3 C9 H9 109.0 . . ?
O3 C9 C10 107.9(6) . . ?
C8 C9 H9 109.0 . . ?
C8 C9 C10 113.5(6) . . ?
C10 C9 H9 109.0 . . ?
N2 C10 C9 107.7(6) . . ?
N2 C10 H10C 110.2 . . ?
N2 C10 H10D 110.2 . . ?
C9 C10 H10C 110.2 . . ?
C9 C10 H10D 110.2 . . ?
H10C C10 H10D 108.5 . . ?
N2 C11 H11 118.1 . . ?
N2 C11 C12 123.7(6) . . ?
C12 C11 H11 118.1 . . ?
C13 C12 C11 116.1(6) . . ?
C17 C12 C11 124.0(6) . . ?
C17 C12 C13 119.8(6) . . ?
C12 C13 H13 120.2 . . ?
C14 C13 C12 119.6(6) . . ?
C14 C13 H13 120.2 . . ?
C13 C14 Br2 118.1(5) . . ?
C13 C14 C15 121.9(6) . . ?
C15 C14 Br2 119.9(5) . . ?
C14 C15 H15 120.5 . . ?
C14 C15 C16 119.0(6) . . ?
C16 C15 H15 120.5 . . ?
O5 C16 C17 113.7(6) . . ?
C15 C16 O5 124.6(6) . . ?
C15 C16 C17 121.6(6) . . ?
O4 C17 C12 124.3(6) . . ?
O4 C17 C16 117.7(6) . . ?
C12 C17 C16 118.0(6) . . ?
O1 C18 H18A 109.5 . . ?
O1 C18 H18B 109.5 . . ?
O1 C18 H18C 109.5 . . ?
H18A C18 H18B 109.5 . . ?
H18A C18 H18C 109.5 . . ?
H18B C18 H18C 109.5 . . ?
O5 C19 H19A 109.5 . . ?
O5 C19 H19B 109.5 . . ?
O5 C19 H19C 109.5 . . ?
H19A C19 H19B 109.5 . . ?
H19A C19 H19C 109.5 . . ?
H19B C19 H19C 109.5 . . ?
Cu1 Cl1 Cu3 68.01(4) . 2_666 ?
Cu2 Cl1 Cu1 70.71(5) 2_666 . ?
Cu2 Cl1 Cu3 66.88(5) 2_666 2_666 ?

loop_
_geom_bond_atom_site_label_1
_geom_bond_atom_site_label_2
_geom_bond_distance
_geom_bond_site_symmetry_2
_geom_bond_publ_flag
Dy1 Cu1 3.4989(4) . ?
Dy1 Cu2 3.4113(10) . ?
Dy1 Cu3 3.4844(10) 2_666 ?
Dy1 O1 2.601(5) . ?
Dy1 O2 2.336(4) . ?
Dy1 O4 2.357(5) 2_666 ?
Dy1 O5 2.544(5) 2_666 ?
Dy1 O6 2.397(5) . ?
Dy1 O7 2.462(5) 2_666 ?
Dy1 O8 2.376(4) . ?
Dy1 O9 2.380(6) . ?
Dy1 O10 2.400(5) . ?
Br1 C4 1.889(8) . ?
Br2 C14 1.908(7) . ?
Cu1 O6 1.969(4) 2_666 ?
Cu1 O6 1.969(4) . ?
Cu1 O7 1.950(5) . ?
Cu1 O7 1.950(5) 2_666 ?
Cu1 Cl1 2.7889(17) 2_666 ?
Cu1 Cl1 2.7889(17) . ?
Cu2 O2 1.959(5) . ?
Cu2 O3 1.960(5) . ?
Cu2 O6 1.950(4) . ?
Cu2 N1 1.917(6) . ?
Cu2 Cl1 2.6738(19) 2_666 ?
Cu3 O3 1.950(5) . ?
Cu3 O4 1.954(5) . ?
Cu3 O7 1.970(4) . ?
Cu3 N2 1.918(6) . ?
O1 C2 1.384(9) . ?
O1 C18 1.456(10) . ?
O2 C1 1.345(8) . ?
O3 C9 1.448(8) . ?
O4 C17 1.347(8) . ?
O5 C16 1.390(8) . ?
O5 C19 1.455(8) . ?
O8 H8A 0.9328 . ?
O8 H8B 0.9319 . ?
O9 H9A 0.9302 . ?
O9 H9B 0.9304 . ?
O10 H10A 0.8922 . ?
O10 H10B 0.8916 . ?
N1 C7 1.288(10) . ?
N1 C8 1.461(9) . ?
N2 C10 1.471(9) . ?
N2 C11 1.271(9) . ?
C1 C2 1.425(11) . ?
C1 C6 1.393(10) . ?
C2 C3 1.390(11) . ?
C3 H3 0.9500 . ?
C3 C4 1.369(12) . ?
C4 C5 1.370(12) . ?
C5 H5 0.9500 . ?
C5 C6 1.408(11) . ?
C6 C7 1.441(11) . ?
C7 H7 0.9500 . ?
C8 H8C 0.9900 . ?
C8 H8D 0.9900 . ?
C8 C9 1.515(11) . ?
C9 H9 1.0000 . ?
C9 C10 1.530(11) . ?
C10 H10C 0.9900 . ?
C10 H10D 0.9900 . ?
C11 H11 0.9500 . ?
C11 C12 1.456(10) . ?
C12 C13 1.408(10) . ?
C12 C17 1.392(9) . ?
C13 H13 0.9500 . ?
C13 C14 1.364(10) . ?
C14 C15 1.366(10) . ?
C15 H15 0.9500 . ?
C15 C16 1.377(9) . ?
C16 C17 1.408(10) . ?
C18 H18A 0.9800 . ?
C18 H18B 0.9800 . ?
C18 H18C 0.9800 . ?
C19 H19A 0.9800 . ?
C19 H19B 0.9800 . ?
C19 H19C 0.9800 . ?

loop_
_geom_torsion_atom_site_label_1
_geom_torsion_atom_site_label_2
_geom_torsion_atom_site_label_3
_geom_torsion_atom_site_label_4
_geom_torsion
_geom_torsion_site_symmetry_1
_geom_torsion_site_symmetry_2
_geom_torsion_site_symmetry_3
_geom_torsion_site_symmetry_4
_geom_torsion_publ_flag
Dy1 O1 C2 C1 4.6(8) . . . . ?
Dy1 O1 C2 C3 -174.1(6) . . . . ?
Dy1 O2 C1 C2 -8.5(9) . . . . ?
Dy1 O2 C1 C6 168.0(5) . . . . ?
Dy1 O4 C17 C12 171.1(6) 2_666 . . . ?
Dy1 O4 C17 C16 -8.1(9) 2_666 . . . ?
Dy1 O5 C16 C15 -173.3(6) 2_666 . . . ?
Dy1 O5 C16 C17 10.9(8) 2_666 . . . ?
Br1 C4 C5 C6 177.4(6) . . . . ?
Br2 C14 C15 C16 178.7(6) . . . . ?
Cu2 O2 C1 C2 -161.0(5) . . . . ?
Cu2 O2 C1 C6 15.5(9) . . . . ?
Cu2 O3 C9 C8 -39.0(6) . . . . ?
Cu2 O3 C9 C10 -162.3(4) . . . . ?
Cu2 N1 C7 C6 3.3(11) . . . . ?
Cu2 N1 C8 C9 -39.2(6) . . . . ?
Cu3 O3 C9 C8 95.8(5) . . . . ?
Cu3 O3 C9 C10 -27.5(7) . . . . ?
Cu3 O4 C17 C12 11.7(10) . . . . ?
Cu3 O4 C17 C16 -167.5(5) . . . . ?
Cu3 N2 C10 C9 -39.3(7) . . . . ?
Cu3 N2 C11 C12 0.2(11) . . . . ?
O1 C2 C3 C4 176.9(7) . . . . ?
O2 C1 C2 O1 1.6(9) . . . . ?
O2 C1 C2 C3 -179.7(7) . . . . ?
O2 C1 C6 C5 180.0(6) . . . . ?
O2 C1 C6 C7 -1.4(11) . . . . ?
O3 C9 C10 N2 42.9(7) . . . . ?
O5 C16 C17 O4 -2.6(10) . . . . ?
O5 C16 C17 C12 178.2(7) . . . . ?
N1 C8 C9 O3 51.0(7) . . . . ?
N1 C8 C9 C10 170.9(6) . . . . ?
N2 C11 C12 C13 175.0(7) . . . . ?
N2 C11 C12 C17 -8.1(12) . . . . ?
C1 C2 C3 C4 -1.7(12) . . . . ?
C1 C6 C7 N1 -9.1(12) . . . . ?
C2 C1 C6 C5 -3.5(10) . . . . ?
C2 C1 C6 C7 175.1(7) . . . . ?
C2 C3 C4 Br1 -177.5(6) . . . . ?
C2 C3 C4 C5 -0.2(13) . . . . ?
C3 C4 C5 C6 0.1(12) . . . . ?
C4 C5 C6 C1 1.8(11) . . . . ?
C4 C5 C6 C7 -176.9(7) . . . . ?
C5 C6 C7 N1 169.6(7) . . . . ?
C6 C1 C2 O1 -175.2(6) . . . . ?
C6 C1 C2 C3 3.5(11) . . . . ?
C7 N1 C8 C9 137.1(7) . . . . ?
C8 N1 C7 C6 -172.3(7) . . . . ?
C8 C9 C10 N2 -77.3(7) . . . . ?
C10 N2 C11 C12 179.3(7) . . . . ?
C11 N2 C10 C9 141.4(7) . . . . ?
C11 C12 C13 C14 179.0(7) . . . . ?
C11 C12 C17 O4 1.5(12) . . . . ?
C11 C12 C17 C16 -179.4(7) . . . . ?
C12 C13 C14 Br2 -179.1(6) . . . . ?
C12 C13 C14 C15 -0.9(12) . . . . ?
C13 C12 C17 O4 178.3(7) . . . . ?
C13 C12 C17 C16 -2.5(11) . . . . ?
C13 C14 C15 C16 0.6(12) . . . . ?
C14 C15 C16 O5 -176.7(7) . . . . ?
C14 C15 C16 C17 -1.2(12) . . . . ?
C15 C16 C17 O4 -178.6(7) . . . . ?
C15 C16 C17 C12 2.2(11) . . . . ?
C17 C12 C13 C14 1.9(12) . . . . ?
C18 O1 C2 C1 -154.4(8) . . . . ?
C18 O1 C2 C3 27.0(11) . . . . ?
C19 O5 C16 C15 -6.0(11) . . . . ?
C19 O5 C16 C17 178.1(7) . . . . ?

loop_
_smtbx_masks_void_nr
_smtbx_masks_void_average_x
_smtbx_masks_void_average_y
_smtbx_masks_void_average_z
_smtbx_masks_void_volume
_smtbx_masks_void_count_electrons
_smtbx_masks_void_content
1 -0.452 0.982 -0.212 564.0 181.0 '18 H2O'
